data_1001630
loop_
_publ_author_name
'Hoareau, T'
'Leclaire, A'
'Borel, M - M'
'Grandin, A'
'Raveau, B'

_publ_section_title
;
A zeolitic mixed valence molybdenum monophosphate with a tunnel
structure: Cs8+x (Mo O4) Mo12 O18 (P O4)10 .(H2 O)
;
_journal_coden_ASTM EJSCE5
_journal_name_full
;
European Journal of Solid State Inorganic Chemistry
;
_journal_page_first 727
_journal_page_last 737
_journal_volume 31
_journal_year 1994
_chemical_formula_structural 'Cs8.35 ((Mo O4) Mo12 O18 (P O4)10) (H2 O)'
_chemical_formula_sum 'Cs8.35 H2 Mo13 O63 P10'
_chemical_name_systematic
;
Caesium molybdenum phosphorus oxide hydrate (8.35/13/10/62/1)
;
_space_group_IT_number 176
_symmetry_cell_setting hexagonal
_symmetry_Int_Tables_number 176
_symmetry_space_group_name_Hall '-P 6c'
_symmetry_space_group_name_H-M 'P 63/m'
_cell_angle_alpha 90
_cell_angle_beta 90
_cell_angle_gamma 120
_cell_formula_units_Z 2
_cell_length_a 16.67799(300)
_cell_length_b 16.67799(300)
_cell_length_c 12.717(3)
_cell_volume 3063.4
_refine_ls_R_factor_all 0.054
_cod_original_formula_sum 'H2 Cs8.35 Mo13 O63 P10'
_cod_database_code 1001630

loop_
_symmetry_equiv_pos_as_xyz
x,y,z
-y,x-y,z
y-x,-x,z
-x,-y,1/2+z
y,y-x,1/2+z
x-y,x,1/2+z
-x,-y,-z
y,y-x,-z
x-y,x,-z
x,y,1/2-z
-y,x-y,1/2-z
y-x,-x,1/2-z

loop_
_atom_site_label
_atom_site_type_symbol
_atom_site_symmetry_multiplicity
_atom_site_Wyckoff_symbol
_atom_site_fract_x
_atom_site_fract_y
_atom_site_fract_z
_atom_site_occupancy
_atom_site_attached_hydrogens
_atom_site_calc_flag
Cs1 Cs1+ 12 i 0.13674(9) 0.52219(8) 0.0517(1) 1. 0 d
Cs2 Cs1+ 2 b 0. 0. 0.5 0.797 0 d
Cs3 Cs1+ 6 h 0.0419(8) 0.1829(7) 0.25 0.214 0 d
Cs4 Cs1+ 12 i 0.0468(6) 0.1862(7) 0.348(1) 0.152 0 d
Mo1 Mo5+ 12 i 0.29419(9) 0.23782(9) 0.3548(1) 1. 0 d
Mo2 Mo5+ 6 h 0.4273(1) 0.1231(1) 0.25 1. 0 d
Mo3 Mo5+ 6 h 0.2691(1) 0.4384(1) 0.25 1. 0 d
Mo4 Mo6+ 4 f 0.6667 0.3333 0.2945(4) 0.5 0 d
P1 P5+ 12 i 0.3827(3) 0.1308(3) 0.4987(4) 1. 0 d
P2 P5+ 6 h 0.4574(4) 0.4241(4) 0.25 1. 0 d
P3 P5+ 4 f 0.3333 0.6667 0.218(1) 0.5 0 d
O1 O2- 12 i 0.1907(8) 0.1439(8) 0.364(1) 1. 0 d
O2 O2- 6 h 0.353(1) 0.194(1) 0.25 1. 0 d
O3 O2- 6 h 0.260(1) 0.309(1) 0.25 1. 0 d
O4 O2- 12 i 0.2654(8) 0.3006(8) 0.478(1) 1. 0 d
O5 O2- 12 i 0.3511(8) 0.1987(8) 0.475(1) 1. 0 d
O6 O2- 12 i 0.4273(7) 0.3628(7) 0.348(1) 1. 0 d
O7 O2- 6 h 0.327(2) 0.023(2) 0.25 1. 0 d
O8 O2- 12 i 0.4410(9) 0.1280(9) 0.408(1) 1. 0 d
O9 O2- 6 h 0.515(1) 0.076(1) 0.25 1. 0 d
O10 O2- 6 h 0.553(1) 0.259(1) 0.25 1. 0 d
O11 O2- 6 h 0.155(2) 0.392(2) 0.25 1. 0 d
O12 O2- 12 i 0.2837(8) 0.4501(7) 0.408(1) 1. 0 d
O13 O2- 6 h 0.305(2) 0.570(2) 0.25 1. 0 d
O14 O2- 6 h 0.413(1) 0.487(1) 0.25 1. 0 d
O15 O2- 4 f 0.6667 0.3333 0.421(4) 0.5 0 d
O16 O2- 4 f 0.3333 0.6667 0.401(4) 0.5 0 d
O17 O2- 4 e 0. 0. 0.268(4) 0.5 2 d
H1 H1+ 12 i -1. -1. -1. 0.3333 0 dum

loop_
_atom_type_symbol
_atom_type_oxidation_number
Cs1+ 1.000
Mo5+ 4.970
Mo6+ 6.000
P5+ 5.000
O2- -2.000
H1+ 1.000
